data_7200907
loop_
_publ_author_name
'Yang, Qing-Feng'
'Yu, Yang'
'Song, Tian-You'
'Yu, Jie-Hui'
'Zhang, Xiao'
'Xu, Ji-Qing'
'Wang, Tie-Gang'

_publ_section_title
;
 2D and 3D networks of lanthanide with mixed dicarboxylate ligands:
 syntheses, crystal structures and photoluminescent properties
;
_journal_issue 8
_journal_name_full CrystEngComm
_journal_page_first 1642
_journal_paper_doi 10.1039/b900522f
_journal_volume 11
_journal_year 2009
_chemical_formula_moiety 'C25 H18 K O17 Pr2'
_chemical_formula_sum 'C25 H18 K O17 Pr2'
_chemical_formula_weight 911.31
_chemical_melting_point ?
_chemical_name_systematic
;
?
;
_space_group_IT_number 2
_symmetry_cell_setting triclinic
_symmetry_space_group_name_Hall '-P 1'
_symmetry_space_group_name_H-M 'P -1'
_atom_sites_solution_hydrogens geom
_atom_sites_solution_primary direct
_atom_sites_solution_secondary difmap
_audit_creation_method SHELXL-97
_cell_angle_alpha 82.0820(10)
_cell_angle_beta 65.0190(10)
_cell_angle_gamma 84.3190(10)
_cell_formula_units_Z 2
_cell_length_a 10.3647(7)
_cell_length_b 11.5338(8)
_cell_length_c 12.2664(8)
_cell_measurement_reflns_used 6512
_cell_measurement_temperature 293(2)
_cell_measurement_theta_max 28.29
_cell_measurement_theta_min 1.78
_cell_volume 1315.16(15)
_computing_cell_refinement 'Bruker SMART'
_computing_data_collection 'Bruker SMART'
_computing_data_reduction 'Bruker SAINT'
_computing_molecular_graphics 'DIAMOND (Brandenburg, 1999)'
_computing_publication_material 'SHELXL-97 (Sheldrick, 1997)'
_computing_structure_refinement 'SHELXL-97 (Sheldrick, 1997)'
_computing_structure_solution 'SHELXS-97 (Sheldrick, 1990)'
_diffrn_ambient_temperature 293(2)
_diffrn_detector_area_resol_mean 9.00cm
_diffrn_measured_fraction_theta_full 0.995
_diffrn_measured_fraction_theta_max 0.995
_diffrn_measurement_device_type 'Siemens Smart CCD'
_diffrn_measurement_method '\w scan'
_diffrn_radiation_monochromator graphite
_diffrn_radiation_source 'fine-focus sealed tube'
_diffrn_radiation_type MoK\a
_diffrn_radiation_wavelength 0.71073
_diffrn_reflns_av_R_equivalents 0.0367
_diffrn_reflns_av_sigmaI/netI 0.0300
_diffrn_reflns_limit_h_max 8
_diffrn_reflns_limit_h_min -13
_diffrn_reflns_limit_k_max 13
_diffrn_reflns_limit_k_min -15
_diffrn_reflns_limit_l_max 16
_diffrn_reflns_limit_l_min -16
_diffrn_reflns_number 9690
_diffrn_reflns_theta_full 28.29
_diffrn_reflns_theta_max 28.29
_diffrn_reflns_theta_min 1.78
_diffrn_standards_decay_% 0
_diffrn_standards_interval_count 0
_diffrn_standards_interval_time 0
_diffrn_standards_number 0
_exptl_absorpt_coefficient_mu 3.908
_exptl_absorpt_correction_T_max 0.6770
_exptl_absorpt_correction_T_min 0.4130
_exptl_absorpt_correction_type empirical
_exptl_absorpt_process_details SADABS
_exptl_crystal_colour green
_exptl_crystal_density_diffrn 2.301
_exptl_crystal_density_meas ?
_exptl_crystal_density_method 'not measured'
_exptl_crystal_description block
_exptl_crystal_F_000 882
_exptl_crystal_size_max 0.25
_exptl_crystal_size_mid 0.20
_exptl_crystal_size_min 0.10
_refine_diff_density_max 1.049
_refine_diff_density_min -2.474
_refine_diff_density_rms 0.194
_refine_ls_extinction_method none
_refine_ls_goodness_of_fit_ref 1.090
_refine_ls_hydrogen_treatment constr
_refine_ls_matrix_type full
_refine_ls_number_parameters 406
_refine_ls_number_reflns 6512
_refine_ls_number_restraints 0
_refine_ls_restrained_S_all 1.090
_refine_ls_R_factor_all 0.0344
_refine_ls_R_factor_gt 0.0302
_refine_ls_shift/su_max 0.001
_refine_ls_shift/su_mean 0.000
_refine_ls_structure_factor_coef Fsqd
_refine_ls_weighting_details 'calc w=1/[\s^2^(Fo^2^)+(0.0416P)^2^+7.4554P] where P=(Fo^2^+2Fc^2^)/3'
_refine_ls_weighting_scheme calc
_refine_ls_wR_factor_gt 0.0878
_refine_ls_wR_factor_ref 0.0907
_reflns_number_gt 5876
_reflns_number_total 6512
_reflns_threshold_expression >2sigma(I)
_cod_data_source_file b900522f.txt
_cod_data_source_block 10
_cod_depositor_comments
;
The following automatic conversions were performed:
'_symmetry_cell_setting' value 'Triclinic' changed to 'triclinic'
according to '/home/saulius/struct/CIF-dictionaries/cif_core.dic'
dictionary named 'cif_core.dic' version 2.4.1 from 2010-06-29.

Automatic conversion script
Id: cif_fix_enum 1527 2010-12-29 10:47:43Z saulius 

The following automatic conversions were performed:

'_chemical_melting_point' value 'not measured' was changed to '?' -
the value is undefined or not given.

Automatic conversion script
Id: cif_fix_values 1646 2011-03-28 12:23:43Z adriana 

The following automatic conversions were performed:

'_exptl_crystal_density_meas' value 'none' was changed to '?' - the
value is perceived as not measured.

Automatic conversion script
Id: cif_fix_values 3008 2015-01-20 13:52:24Z robertas 
;
_cod_original_sg_symbol_H-M P-1
_cod_database_code 7200907

loop_
_symmetry_equiv_pos_as_xyz
'x, y, z'
'-x, -y, -z'

loop_
_atom_site_label
_atom_site_type_symbol
_atom_site_fract_x
_atom_site_fract_y
_atom_site_fract_z
_atom_site_U_iso_or_equiv
_atom_site_adp_type
_atom_site_occupancy
_atom_site_symmetry_multiplicity
_atom_site_calc_flag
_atom_site_refinement_flags
_atom_site_disorder_assembly
_atom_site_disorder_group
C1 C 0.3975(5) 0.6265(4) 0.3449(4) 0.0167(8) Uani 1 1 d . . .
C2 C 0.5405(5) 0.5670(4) 0.3177(4) 0.0174(8) Uani 1 1 d . . .
C3 C 0.6651(5) 0.6254(4) 0.2484(5) 0.0248(10) Uani 1 1 d . . .
H3 H 0.6606 0.7038 0.2192 0.030 Uiso 1 1 calc R . .
C4 C 0.7975(6) 0.5658(5) 0.2226(5) 0.0310(11) Uani 1 1 d . . .
H4 H 0.8810 0.6036 0.1732 0.037 Uiso 1 1 calc R . .
C5 C 0.8043(5) 0.4504(4) 0.2705(5) 0.0244(10) Uani 1 1 d . . .
H5 H 0.8925 0.4116 0.2538 0.029 Uiso 1 1 calc R . .
C6 C 0.6803(5) 0.3921(4) 0.3436(4) 0.0180(8) Uani 1 1 d . . .
C7 C 0.6869(5) 0.2697(4) 0.4029(4) 0.0188(8) Uani 1 1 d . . .
C8 C 0.5483(5) 0.4500(4) 0.3647(4) 0.0186(8) Uani 1 1 d . . .
H8 H 0.4650 0.4105 0.4104 0.022 Uiso 1 1 calc R . .
C9 C 0.0829(5) 0.4887(4) 0.3169(4) 0.0171(8) Uani 1 1 d . . .
C10 C 0.1952(5) 0.4504(4) 0.2026(4) 0.0196(8) Uani 1 1 d . . .
C11 C 0.2348(6) 0.5229(4) 0.0938(5) 0.0294(11) Uani 1 1 d . . .
H11 H 0.1909 0.5971 0.0924 0.035 Uiso 1 1 calc R . .
C12 C 0.3379(7) 0.4858(5) -0.0110(5) 0.0339(12) Uani 1 1 d . . .
H12 H 0.3601 0.5335 -0.0835 0.041 Uiso 1 1 calc R . .
C13 C 0.4097(6) 0.3771(4) -0.0099(4) 0.0282(11) Uani 1 1 d . . .
H13 H 0.4813 0.3531 -0.0808 0.034 Uiso 1 1 calc R . .
C14 C 0.3729(5) 0.3048(4) 0.0987(4) 0.0182(8) Uani 1 1 d . . .
C15 C 0.2642(5) 0.3407(4) 0.2045(4) 0.0189(8) Uani 1 1 d . . .
H15 H 0.2377 0.2913 0.2763 0.023 Uiso 1 1 calc R . .
C16 C 0.4449(4) 0.1875(4) 0.1042(4) 0.0156(8) Uani 1 1 d . . .
C17 C 0.0782(4) 0.8288(3) 0.2091(4) 0.0140(7) Uani 1 1 d . . .
C18 C 0.0567(4) 0.8366(4) 0.0951(4) 0.0154(8) Uani 1 1 d . . .
C19 C 0.1710(5) 0.8180(4) -0.0143(4) 0.0183(8) Uani 1 1 d . . .
H19 H 0.2618 0.8009 -0.0170 0.022 Uiso 1 1 calc R . .
C20 C 0.1498(5) 0.8249(5) -0.1194(4) 0.0242(9) Uani 1 1 d . . .
H20 H 0.2260 0.8096 -0.1917 0.029 Uiso 1 1 calc R . .
C21 C 0.0160(5) 0.8545(4) -0.1174(4) 0.0212(9) Uani 1 1 d . . .
H21 H 0.0027 0.8616 -0.1885 0.025 Uiso 1 1 calc R . .
C22 C -0.0996(4) 0.8738(4) -0.0071(4) 0.0150(8) Uani 1 1 d . . .
C23 C -0.2428(4) 0.9156(4) -0.0041(4) 0.0155(8) Uani 1 1 d . . .
C24 C -0.0789(4) 0.8636(4) 0.0976(4) 0.0150(8) Uani 1 1 d . . .
H24 H -0.1559 0.8748 0.1707 0.018 Uiso 1 1 calc R . .
C25 C -0.0726(4) 0.9777(4) 0.5503(4) 0.0136(7) Uani 1 1 d . . .
K1 K 0.3734(2) 1.15344(19) 0.41305(19) 0.0687(5) Uani 1 1 d . . .
O1 O 0.2875(4) 0.5708(3) 0.4051(3) 0.0245(7) Uani 1 1 d . . .
O2 O 0.3882(4) 0.7352(3) 0.3077(3) 0.0220(7) Uani 1 1 d . . .
O3 O 0.7964(4) 0.2376(3) 0.4217(3) 0.0250(7) Uani 1 1 d . . .
O4 O 0.5854(4) 0.2055(3) 0.4307(4) 0.0297(8) Uani 1 1 d . . .
O5 O 0.0514(4) 0.5959(3) 0.3237(3) 0.0211(6) Uani 1 1 d . . .
O6 O 0.0240(4) 0.4100(3) 0.4012(3) 0.0258(7) Uani 1 1 d . . .
O7 O 0.2017(3) 0.8070(3) 0.2057(3) 0.0163(6) Uani 1 1 d . . .
O8 O -0.0276(3) 0.8391(3) 0.3080(3) 0.0194(6) Uani 1 1 d . . .
O9 O 0.4232(4) 0.1325(3) 0.2072(3) 0.0199(6) Uani 1 1 d . . .
O10 O 0.5220(3) 0.1429(3) 0.0077(3) 0.0222(7) Uani 1 1 d . . .
O11 O -0.2483(3) 0.9536(3) -0.1028(3) 0.0186(6) Uani 1 1 d . . .
O12 O -0.3467(3) 0.9109(3) 0.0989(3) 0.0222(7) Uani 1 1 d . . .
O13 O -0.0911(4) 0.8710(3) 0.5648(3) 0.0219(7) Uani 1 1 d . . .
O14 O -0.1617(3) 1.0552(3) 0.6073(3) 0.0164(6) Uani 1 1 d . . .
O15 O 0.4732(4) 0.9469(3) 0.3587(3) 0.0220(7) Uani 1 1 d . . .
O16 O 0.2786(4) 1.0352(3) 0.6058(3) 0.0308(8) Uani 1 1 d . . .
O17 O 0.2262(5) 1.3166(4) 0.5066(4) 0.0356(9) Uani 1 1 d . . .
Pr1 Pr 0.39826(2) 0.927130(18) 0.186756(19) 0.01171(7) Uani 1 1 d . . .
Pr2 Pr 0.09399(2) 0.730313(18) 0.440322(19) 0.01398(7) Uani 1 1 d . . .

loop_
_atom_site_aniso_label
_atom_site_aniso_U_11
_atom_site_aniso_U_22
_atom_site_aniso_U_33
_atom_site_aniso_U_23
_atom_site_aniso_U_13
_atom_site_aniso_U_12
C1 0.022(2) 0.0140(18) 0.0154(19) -0.0029(15) -0.0102(16) 0.0045(16)
C2 0.021(2) 0.0147(19) 0.0168(19) -0.0012(15) -0.0087(16) 0.0020(16)
C3 0.029(2) 0.015(2) 0.030(2) 0.0052(18) -0.015(2) -0.0013(18)
C4 0.023(2) 0.025(2) 0.042(3) 0.010(2) -0.013(2) -0.0052(19)
C5 0.019(2) 0.022(2) 0.031(2) 0.0015(19) -0.0121(19) 0.0038(17)
C6 0.024(2) 0.0131(19) 0.0178(19) -0.0012(15) -0.0105(17) 0.0013(16)
C7 0.026(2) 0.0142(19) 0.017(2) -0.0040(15) -0.0103(17) 0.0051(16)
C8 0.021(2) 0.0143(19) 0.018(2) 0.0009(15) -0.0076(17) 0.0012(16)
C9 0.0184(19) 0.0136(18) 0.020(2) -0.0014(15) -0.0090(17) 0.0002(15)
C10 0.024(2) 0.0148(19) 0.016(2) -0.0031(16) -0.0044(17) 0.0005(16)
C11 0.042(3) 0.016(2) 0.024(2) 0.0020(18) -0.011(2) 0.006(2)
C12 0.052(3) 0.023(2) 0.015(2) 0.0033(18) -0.007(2) 0.004(2)
C13 0.039(3) 0.022(2) 0.014(2) 0.0000(17) -0.004(2) 0.001(2)
C14 0.024(2) 0.0137(19) 0.0145(19) -0.0027(15) -0.0059(17) 0.0001(16)
C15 0.023(2) 0.0146(19) 0.0152(19) -0.0006(15) -0.0046(17) 0.0000(16)
C16 0.0147(18) 0.0135(18) 0.0175(19) -0.0039(15) -0.0048(15) -0.0010(14)
C17 0.0175(19) 0.0105(17) 0.0145(18) 0.0006(14) -0.0077(15) -0.0012(14)
C18 0.0167(19) 0.0145(18) 0.0150(19) -0.0004(15) -0.0072(16) 0.0006(15)
C19 0.0147(19) 0.020(2) 0.020(2) -0.0031(16) -0.0072(16) 0.0032(16)
C20 0.019(2) 0.035(3) 0.015(2) -0.0061(18) -0.0030(17) 0.0046(18)
C21 0.021(2) 0.028(2) 0.0140(19) -0.0033(17) -0.0077(17) 0.0029(18)
C22 0.0140(18) 0.0140(18) 0.0176(19) -0.0004(15) -0.0082(16) 0.0023(14)
C23 0.0150(18) 0.0118(18) 0.019(2) -0.0003(15) -0.0072(16) -0.0001(14)
C24 0.0145(18) 0.0146(18) 0.0143(18) 0.0003(15) -0.0052(15) 0.0004(14)
C25 0.0149(18) 0.0132(18) 0.0118(18) -0.0027(14) -0.0044(15) -0.0001(14)
K1 0.0799(13) 0.0642(12) 0.0619(11) -0.0078(9) -0.0300(10) 0.0013(10)
O1 0.0198(16) 0.0184(16) 0.0308(18) -0.0004(13) -0.0079(14) 0.0040(12)
O2 0.0299(17) 0.0131(14) 0.0237(16) 0.0010(12) -0.0139(14) 0.0055(12)
O3 0.0317(18) 0.0222(16) 0.0243(17) -0.0029(13) -0.0167(15) 0.0088(14)
O4 0.038(2) 0.0195(16) 0.036(2) 0.0055(15) -0.0207(17) -0.0054(15)
O5 0.0279(17) 0.0130(14) 0.0220(16) -0.0055(12) -0.0092(13) 0.0014(12)
O6 0.0319(18) 0.0172(15) 0.0181(16) 0.0021(12) -0.0012(14) -0.0034(13)
O7 0.0162(14) 0.0178(14) 0.0162(14) 0.0002(11) -0.0085(12) -0.0015(11)
O8 0.0174(14) 0.0231(16) 0.0157(14) -0.0006(12) -0.0062(12) 0.0036(12)
O9 0.0271(16) 0.0139(14) 0.0183(15) -0.0014(12) -0.0097(13) 0.0017(12)
O10 0.0181(15) 0.0269(17) 0.0206(16) -0.0120(13) -0.0051(13) 0.0031(13)
O11 0.0182(14) 0.0198(15) 0.0187(15) 0.0033(12) -0.0100(12) -0.0010(12)
O12 0.0153(14) 0.0300(18) 0.0196(16) -0.0016(13) -0.0066(12) 0.0017(13)
O13 0.0236(16) 0.0119(14) 0.0215(16) -0.0020(12) -0.0008(13) -0.0020(12)
O14 0.0178(14) 0.0128(13) 0.0159(14) -0.0042(11) -0.0042(12) 0.0029(11)
O15 0.0245(16) 0.0241(16) 0.0181(15) -0.0005(13) -0.0103(13) 0.0002(13)
O16 0.0296(19) 0.0304(19) 0.0279(19) -0.0043(15) -0.0092(15) 0.0076(15)
O17 0.041(2) 0.028(2) 0.030(2) -0.0058(16) -0.0076(17) 0.0032(17)
Pr1 0.01254(11) 0.01090(11) 0.01081(11) -0.00048(7) -0.00454(8) 0.00117(7)
Pr2 0.01862(12) 0.00864(11) 0.01229(11) -0.00099(8) -0.00478(9) 0.00237(8)

loop_
_atom_type_symbol
_atom_type_description
_atom_type_scat_dispersion_real
_atom_type_scat_dispersion_imag
_atom_type_scat_source
C C 0.0033 0.0016 'International Tables Vol C Tables 4.2.6.8 and 6.1.1.4'
H H 0.0000 0.0000 'International Tables Vol C Tables 4.2.6.8 and 6.1.1.4'
O O 0.0106 0.0060 'International Tables Vol C Tables 4.2.6.8 and 6.1.1.4'
K K 0.2009 0.2494 'International Tables Vol C Tables 4.2.6.8 and 6.1.1.4'
Pr Pr -0.2180 2.8214 'International Tables Vol C Tables 4.2.6.8 and 6.1.1.4'

loop_
_geom_angle_atom_site_label_1
_geom_angle_atom_site_label_2
_geom_angle_atom_site_label_3
_geom_angle
_geom_angle_site_symmetry_1
_geom_angle_site_symmetry_3
_geom_angle_publ_flag
O1 C1 O2 120.4(4) . . ?
O1 C1 C2 119.9(4) . . ?
O2 C1 C2 119.7(4) . . ?
C3 C2 C8 119.7(4) . . ?
C3 C2 C1 121.5(4) . . ?
C8 C2 C1 118.8(4) . . ?
C2 C3 C4 119.8(4) . . ?
C5 C4 C3 120.0(5) . . ?
C4 C5 C6 120.7(4) . . ?
C5 C6 C8 119.1(4) . . ?
C5 C6 C7 120.9(4) . . ?
C8 C6 C7 119.9(4) . . ?
O4 C7 O3 123.4(4) . . ?
O4 C7 C6 119.0(4) . . ?
O3 C7 C6 117.6(4) . . ?
C6 C8 C2 120.5(4) . . ?
O5 C9 O6 124.0(4) . . ?
O5 C9 C10 118.8(4) . . ?
O6 C9 C10 117.2(4) . . ?
C15 C10 C11 119.3(4) . . ?
C15 C10 C9 119.3(4) . . ?
C11 C10 C9 121.3(4) . . ?
C12 C11 C10 120.6(5) . . ?
C11 C12 C13 120.6(5) . . ?
C14 C13 C12 119.3(5) . . ?
C13 C14 C15 120.1(4) . . ?
C13 C14 C16 121.2(4) . . ?
C15 C14 C16 118.6(4) . . ?
C10 C15 C14 120.1(4) . . ?
O10 C16 O9 121.3(4) . . ?
O10 C16 C14 119.9(4) . . ?
O9 C16 C14 118.8(4) . . ?
O10 C16 Pr1 78.8(3) . 1_545 ?
O9 C16 Pr1 51.3(2) . 1_545 ?
C14 C16 Pr1 144.7(3) . 1_545 ?
O10 C16 K1 140.6(3) . 1_545 ?
O9 C16 K1 23.27(19) . 1_545 ?
C14 C16 K1 98.4(3) . 1_545 ?
Pr1 C16 K1 74.28(10) 1_545 1_545 ?
O8 C17 O7 120.6(4) . . ?
O8 C17 C18 119.6(4) . . ?
O7 C17 C18 119.7(4) . . ?
C19 C18 C24 119.3(4) . . ?
C19 C18 C17 120.6(4) . . ?
C24 C18 C17 120.0(4) . . ?
C20 C19 C18 120.2(4) . . ?
C19 C20 C21 120.5(4) . . ?
C20 C21 C22 119.4(4) . . ?
C24 C22 C21 119.9(4) . . ?
C24 C22 C23 119.5(4) . . ?
C21 C22 C23 120.4(4) . . ?
O11 C23 O12 126.1(4) . . ?
O11 C23 C22 117.4(4) . . ?
O12 C23 C22 116.5(4) . . ?
C22 C24 C18 120.6(4) . . ?
O13 C25 O14 126.1(4) . . ?
O13 C25 C25 117.6(4) . 2_576 ?
O14 C25 C25 116.3(4) . 2_576 ?
O13 C25 K1 53.0(2) . 2_576 ?
O14 C25 K1 83.2(2) . 2_576 ?
C25 C25 K1 141.5(3) 2_576 2_576 ?
O17 K1 O9 119.49(16) . 1_565 ?
O17 K1 O16 89.34(15) . . ?
O9 K1 O16 137.05(16) 1_565 . ?
O17 K1 O4 95.68(16) . 1_565 ?
O9 K1 O4 110.98(15) 1_565 1_565 ?
O16 K1 O4 95.47(15) . 1_565 ?
O17 K1 O15 163.95(16) . . ?
O9 K1 O15 68.51(12) 1_565 . ?
O16 K1 O15 76.84(13) . . ?
O4 K1 O15 93.75(14) 1_565 . ?
O17 K1 O13 71.51(14) . 2_576 ?
O9 K1 O13 79.96(12) 1_565 2_576 ?
O16 K1 O13 80.45(13) . 2_576 ?
O4 K1 O13 166.49(15) 1_565 2_576 ?
O15 K1 O13 97.81(12) . 2_576 ?
O17 K1 C25 88.96(14) . 2_576 ?
O9 K1 C25 79.13(12) 1_565 2_576 ?
O16 K1 C25 69.67(13) . 2_576 ?
O4 K1 C25 164.44(14) 1_565 2_576 ?
O15 K1 C25 78.70(12) . 2_576 ?
O13 K1 C25 20.25(10) 2_576 2_576 ?
O17 K1 C16 109.31(14) . 1_565 ?
O9 K1 C16 12.10(10) 1_565 1_565 ?
O16 K1 C16 148.24(15) . 1_565 ?
O4 K1 C16 107.51(14) 1_565 1_565 ?
O15 K1 C16 80.00(11) . 1_565 ?
O13 K1 C16 81.50(11) 2_576 1_565 ?
C25 K1 C16 84.76(11) 2_576 1_565 ?
O17 K1 Pr2 42.14(11) . 2_576 ?
O9 K1 Pr2 101.43(10) 1_565 2_576 ?
O16 K1 Pr2 78.28(10) . 2_576 ?
O4 K1 Pr2 136.71(12) 1_565 2_576 ?
O15 K1 Pr2 125.22(11) . 2_576 ?
O13 K1 Pr2 29.92(7) 2_576 2_576 ?
C25 K1 Pr2 46.91(7) 2_576 2_576 ?
C16 K1 Pr2 98.16(8) 1_565 2_576 ?
O17 K1 K1 127.78(14) . 2_676 ?
O9 K1 K1 112.64(11) 1_565 2_676 ?
O16 K1 K1 51.60(10) . 2_676 ?
O4 K1 K1 61.54(10) 1_565 2_676 ?
O15 K1 K1 47.78(8) . 2_676 ?
O13 K1 K1 122.72(11) 2_576 2_676 ?
C25 K1 K1 104.05(10) 2_576 2_676 ?
C16 K1 K1 121.97(10) 1_565 2_676 ?
Pr2 K1 K1 129.79(7) 2_576 2_676 ?
C1 O1 Pr2 102.1(3) . . ?
C1 O2 Pr1 166.0(3) . . ?
C1 O2 Pr2 88.5(3) . . ?
Pr1 O2 Pr2 98.65(11) . . ?
C7 O3 Pr2 139.7(3) . 2_666 ?
C7 O4 K1 152.0(3) . 1_545 ?
C9 O5 Pr2 130.4(3) . . ?
C9 O6 Pr2 177.5(3) . 2_566 ?
C17 O7 Pr1 135.2(3) . . ?
C17 O7 Pr2 91.2(2) . . ?
Pr1 O7 Pr2 101.64(10) . . ?
C17 O8 Pr2 95.3(2) . . ?
C16 O9 K1 144.6(3) . 1_545 ?
C16 O9 Pr1 105.0(3) . 1_545 ?
K1 O9 Pr1 109.90(13) 1_545 1_545 ?
C16 O10 Pr1 161.8(3) . 2_665 ?
C23 O11 Pr1 141.8(3) . 2_575 ?
C23 O12 Pr1 139.8(3) . 1_455 ?
C25 O13 Pr2 122.0(3) . . ?
C25 O13 K1 106.7(3) . 2_576 ?
Pr2 O13 K1 115.24(13) . 2_576 ?
C25 O14 Pr2 119.4(3) . 2_576 ?
C25 O14 Pr1 139.6(3) . 2_576 ?
Pr2 O14 Pr1 99.01(10) 2_576 2_576 ?
K1 O15 Pr1 101.46(12) . . ?
O12 Pr1 O10 71.51(11) 1_655 2_665 ?
O12 Pr1 O11 126.80(11) 1_655 2_575 ?
O10 Pr1 O11 78.46(11) 2_665 2_575 ?
O12 Pr1 O9 86.23(12) 1_655 1_565 ?
O10 Pr1 O9 121.64(11) 2_665 1_565 ?
O11 Pr1 O9 73.48(11) 2_575 1_565 ?
O12 Pr1 O2 90.42(12) 1_655 . ?
O10 Pr1 O2 97.99(12) 2_665 . ?
O11 Pr1 O2 137.28(11) 2_575 . ?
O9 Pr1 O2 136.43(11) 1_565 . ?
O12 Pr1 O7 136.36(11) 1_655 . ?
O10 Pr1 O7 75.51(11) 2_665 . ?
O11 Pr1 O7 71.40(10) 2_575 . ?
O9 Pr1 O7 136.16(11) 1_565 . ?
O2 Pr1 O7 66.60(11) . . ?
O12 Pr1 O15 74.08(11) 1_655 . ?
O10 Pr1 O15 143.44(11) 2_665 . ?
O11 Pr1 O15 133.94(11) 2_575 . ?
O9 Pr1 O15 67.20(11) 1_565 . ?
O2 Pr1 O15 70.13(11) . . ?
O7 Pr1 O15 125.12(10) . . ?
O12 Pr1 O14 145.33(10) 1_655 2_576 ?
O10 Pr1 O14 140.72(10) 2_665 2_576 ?
O11 Pr1 O14 81.38(10) 2_575 2_576 ?
O9 Pr1 O14 83.42(10) 1_565 2_576 ?
O2 Pr1 O14 75.10(10) . 2_576 ?
O7 Pr1 O14 66.20(10) . 2_576 ?
O15 Pr1 O14 71.40(10) . 2_576 ?
O12 Pr1 C16 83.62(12) 1_655 1_565 ?
O10 Pr1 C16 98.78(12) 2_665 1_565 ?
O11 Pr1 C16 58.60(11) 2_575 1_565 ?
O9 Pr1 C16 23.74(11) 1_565 1_565 ?
O2 Pr1 C16 159.38(11) . 1_565 ?
O7 Pr1 C16 129.64(11) . 1_565 ?
O15 Pr1 C16 89.25(11) . 1_565 ?
O14 Pr1 C16 98.90(10) 2_576 1_565 ?
O6 Pr2 O5 81.80(12) 2_566 . ?
O6 Pr2 O3 81.50(13) 2_566 2_666 ?
O5 Pr2 O3 147.92(11) . 2_666 ?
O6 Pr2 O13 84.78(11) 2_566 . ?
O5 Pr2 O13 124.02(12) . . ?
O3 Pr2 O13 81.32(12) 2_666 . ?
O6 Pr2 O1 79.60(12) 2_566 . ?
O5 Pr2 O1 74.12(12) . . ?
O3 Pr2 O1 76.05(12) 2_666 . ?
O13 Pr2 O1 154.09(12) . . ?
O6 Pr2 O14 142.73(11) 2_566 2_576 ?
O5 Pr2 O14 132.43(11) . 2_576 ?
O3 Pr2 O14 73.58(11) 2_666 2_576 ?
O13 Pr2 O14 64.66(10) . 2_576 ?
O1 Pr2 O14 119.22(11) . 2_576 ?
O6 Pr2 O8 121.03(12) 2_566 . ?
O5 Pr2 O8 69.13(11) . . ?
O3 Pr2 O8 142.60(11) 2_666 . ?
O13 Pr2 O8 72.49(11) . . ?
O1 Pr2 O8 133.40(11) . . ?
O14 Pr2 O8 71.26(10) 2_576 . ?
O6 Pr2 O7 150.57(11) 2_566 . ?
O5 Pr2 O7 68.79(10) . . ?
O3 Pr2 O7 123.58(11) 2_666 . ?
O13 Pr2 O7 112.04(10) . . ?
O1 Pr2 O7 91.17(11) . . ?
O14 Pr2 O7 65.70(10) 2_576 . ?
O8 Pr2 O7 49.36(9) . . ?
O6 Pr2 O2 125.43(11) 2_566 . ?
O5 Pr2 O2 96.61(11) . . ?
O3 Pr2 O2 71.66(11) 2_666 . ?
O13 Pr2 O2 133.93(10) . . ?
O1 Pr2 O2 48.59(10) . . ?
O14 Pr2 O2 72.14(9) 2_576 . ?
O8 Pr2 O2 108.48(10) . . ?
O7 Pr2 O2 59.95(9) . . ?
O6 Pr2 K1 73.92(10) 2_566 2_576 ?
O5 Pr2 K1 89.39(9) . 2_576 ?
O3 Pr2 K1 111.82(9) 2_666 2_576 ?
O13 Pr2 K1 34.85(9) . 2_576 ?
O1 Pr2 K1 150.55(8) . 2_576 ?
O14 Pr2 K1 89.97(7) 2_576 2_576 ?
O8 Pr2 K1 56.35(7) . 2_576 ?
O7 Pr2 K1 105.64(7) . 2_576 ?
O2 Pr2 K1 160.31(7) . 2_576 ?

loop_
_geom_bond_atom_site_label_1
_geom_bond_atom_site_label_2
_geom_bond_distance
_geom_bond_site_symmetry_2
_geom_bond_publ_flag
C1 O1 1.249(6) . ?
C1 O2 1.282(5) . ?
C1 C2 1.492(6) . ?
C2 C3 1.390(7) . ?
C2 C8 1.402(6) . ?
C3 C4 1.401(7) . ?
C4 C5 1.387(7) . ?
C5 C6 1.392(7) . ?
C6 C8 1.397(6) . ?
C6 C7 1.505(6) . ?
C7 O4 1.247(6) . ?
C7 O3 1.262(6) . ?
C9 O5 1.252(5) . ?
C9 O6 1.259(5) . ?
C9 C10 1.485(6) . ?
C10 C15 1.392(6) . ?
C10 C11 1.395(6) . ?
C11 C12 1.371(7) . ?
C12 C13 1.395(7) . ?
C13 C14 1.393(6) . ?
C14 C15 1.395(6) . ?
C14 C16 1.486(6) . ?
C16 O10 1.262(5) . ?
C16 O9 1.272(5) . ?
C16 Pr1 3.052(4) 1_545 ?
C16 K1 3.512(5) 1_545 ?
C17 O8 1.257(5) . ?
C17 O7 1.264(5) . ?
C17 C18 1.496(6) . ?
C18 C19 1.392(6) . ?
C18 C24 1.398(6) . ?
C19 C20 1.386(6) . ?
C20 C21 1.387(7) . ?
C21 C22 1.406(6) . ?
C22 C24 1.376(6) . ?
C22 C23 1.502(6) . ?
C23 O11 1.251(5) . ?
C23 O12 1.266(5) . ?
C25 O13 1.240(5) . ?
C25 O14 1.267(5) . ?
C25 C25 1.569(8) 2_576 ?
C25 K1 3.431(5) 2_576 ?
K1 O17 2.395(4) . ?
K1 O9 2.397(4) 1_565 ?
K1 O16 2.414(4) . ?
K1 O4 2.436(4) 1_565 ?
K1 O15 2.561(4) . ?
K1 O13 2.861(4) 2_576 ?
K1 C25 3.431(5) 2_576 ?
K1 C16 3.512(5) 1_565 ?
K1 Pr2 4.530(2) 2_576 ?
K1 K1 4.978(4) 2_676 ?
O1 Pr2 2.520(3) . ?
O2 Pr1 2.474(3) . ?
O2 Pr2 2.787(4) . ?
O3 Pr2 2.484(3) 2_666 ?
O4 K1 2.436(4) 1_545 ?
O5 Pr2 2.434(3) . ?
O6 Pr2 2.326(3) 2_566 ?
O7 Pr1 2.489(3) . ?
O7 Pr2 2.663(3) . ?
O8 Pr2 2.579(3) . ?
O9 K1 2.397(4) 1_545 ?
O9 Pr1 2.465(3) 1_545 ?
O10 Pr1 2.400(3) 2_665 ?
O11 Pr1 2.431(3) 2_575 ?
O12 Pr1 2.395(3) 1_455 ?
O13 Pr2 2.498(3) . ?
O13 K1 2.861(4) 2_576 ?
O14 Pr2 2.560(3) 2_576 ?
O14 Pr1 2.692(3) 2_576 ?
O15 Pr1 2.580(3) . ?
Pr1 O12 2.395(3) 1_655 ?
Pr1 O10 2.400(3) 2_665 ?
Pr1 O11 2.431(3) 2_575 ?
Pr1 O9 2.465(3) 1_565 ?
Pr1 O14 2.692(3) 2_576 ?
Pr1 C16 3.052(4) 1_565 ?
Pr2 O6 2.326(3) 2_566 ?
Pr2 O3 2.484(4) 2_666 ?
Pr2 O14 2.560(3) 2_576 ?
Pr2 K1 4.530(2) 2_576 ?
